data_1555416
loop_
_publ_author_name
'Shen, Yang'
'Li, Linbin'
'Pan, Zhisheng'
'Wang, Yinglu'
'Li, Jundong'
'Wang, Kuangyu'
'Wang, Xiance'
'Zhang, Youyu'
'Hu, Tianhui'
'Zhang, Yandong'

_publ_section_title
;
 Protecting-Group-Free Total Synthesis of (-)-Jiadifenolide: Development
 of a [4 + 1] Annulation toward Multisubstituted Tetrahydrofurans.
;
_journal_issue 21
_journal_name_full 'Organic letters'
_journal_page_first 5480
_journal_page_last 5483
_journal_paper_doi 10.1021/acs.orglett.5b02845
_journal_volume 17
_journal_year 2015
_chemical_formula_moiety 'C18 H28 O4 Si'
_chemical_formula_sum 'C18 H28 O4 Si'
_chemical_formula_weight 336.49
_space_group_crystal_system orthorhombic
_space_group_IT_number 19
_space_group_name_Hall 'P 2ac 2ab'
_space_group_name_H-M_alt 'P 21 21 21'
_atom_sites_solution_hydrogens geom
_atom_sites_solution_primary direct
_audit_creation_date 2015-02-10
_audit_creation_method
;
Olex2 1.2
(compiled 2015.01.26 svn.r3150 for OlexSys, GUI svn.r4998)
;
_cell_angle_alpha 90
_cell_angle_beta 90
_cell_angle_gamma 90
_cell_formula_units_Z 4
_cell_length_a 7.2691(8)
_cell_length_b 11.4811(10)
_cell_length_c 21.668(2)
_cell_measurement_reflns_used 1499
_cell_measurement_temperature 293(2)
_cell_measurement_theta_max 26.7440
_cell_measurement_theta_min 3.8120
_cell_volume 1808.4(3)
_computing_cell_refinement
;
CrysAlisPro, Agilent Technologies,
Version 1.171.36.24 (release 03-12-2012 CrysAlis171 .NET)
(compiled Dec  3 2012,18:21:49)
;
_computing_data_collection
;
CrysAlisPro, Agilent Technologies,
Version 1.171.36.24 (release 03-12-2012 CrysAlis171 .NET)
(compiled Dec  3 2012,18:21:49)
;
_computing_data_reduction
;
CrysAlisPro, Agilent Technologies,
Version 1.171.36.24 (release 03-12-2012 CrysAlis171 .NET)
(compiled Dec  3 2012,18:21:49)
;
_computing_molecular_graphics 'Olex2 (Dolomanov et al., 2009)'
_computing_publication_material 'Olex2 (Dolomanov et al., 2009)'
_computing_structure_refinement 'ShelXL (Sheldrick, 2008)'
_computing_structure_solution 'ShelXS (Sheldrick, 2008)'
_diffrn_ambient_temperature 293(2)
_diffrn_detector_area_resol_mean 16.1903
_diffrn_measured_fraction_theta_full 0.998
_diffrn_measured_fraction_theta_max 0.893
_diffrn_measurement_details
;
#__ type_ start__ end____ width___ exp.time_
  1 omega  -18.00   51.00   1.0000   10.0000
omega____ theta____ kappa____ phi______ frames
    -      -20.6309   77.0000  150.0000 69

#__ type_ start__ end____ width___ exp.time_
  2 omega  -93.00   11.00   1.0000   10.0000
omega____ theta____ kappa____ phi______ frames
    -      -20.6309  -38.0000   30.0000 104

#__ type_ start__ end____ width___ exp.time_
  3 omega    6.00   89.00   1.0000   10.0000
omega____ theta____ kappa____ phi______ frames
    -       22.0372   77.0000  -90.0000 83

#__ type_ start__ end____ width___ exp.time_
  4 omega    2.00   27.00   1.0000   10.0000
omega____ theta____ kappa____ phi______ frames
    -       22.0372  -99.0000  -60.0000 25
;
_diffrn_measurement_device_type 'Xcalibur, Sapphire3, Gemini ultra'
_diffrn_measurement_method '\w scans'
_diffrn_orient_matrix_UB_11 -0.0423646000
_diffrn_orient_matrix_UB_12 0.0274467000
_diffrn_orient_matrix_UB_13 -0.0256851000
_diffrn_orient_matrix_UB_21 -0.0765021000
_diffrn_orient_matrix_UB_22 -0.0380422000
_diffrn_orient_matrix_UB_23 0.0026631000
_diffrn_orient_matrix_UB_31 -0.0435916000
_diffrn_orient_matrix_UB_32 0.0401171000
_diffrn_orient_matrix_UB_33 0.0200920000
_diffrn_radiation_monochromator graphite
_diffrn_radiation_type MoK\a
_diffrn_radiation_wavelength 0.71073
_diffrn_reflns_av_R_equivalents 0.0434
_diffrn_reflns_av_unetI/netI 0.0643
_diffrn_reflns_Laue_measured_fraction_full 0.998
_diffrn_reflns_Laue_measured_fraction_max 0.893
_diffrn_reflns_limit_h_max 9
_diffrn_reflns_limit_h_min -8
_diffrn_reflns_limit_k_max 15
_diffrn_reflns_limit_k_min -15
_diffrn_reflns_limit_l_max 28
_diffrn_reflns_limit_l_min -26
_diffrn_reflns_number 9145
_diffrn_reflns_point_group_measured_fraction_full 0.984
_diffrn_reflns_point_group_measured_fraction_max 0.840
_diffrn_reflns_theta_full 26.000
_diffrn_reflns_theta_max 29.151
_diffrn_reflns_theta_min 2.956
_diffrn_source 'Enhance (Mo) X-ray Source'
_exptl_absorpt_coefficient_mu 0.147
_exptl_absorpt_correction_T_max 1.00000
_exptl_absorpt_correction_T_min 0.95694
_exptl_absorpt_correction_type multi-scan
_exptl_absorpt_process_details
;
CrysAlisPro, Agilent Technologies,
Version 1.171.36.24 (release 03-12-2012 CrysAlis171 .NET)
(compiled Dec  3 2012,18:21:49)
Empirical absorption correction using spherical harmonics,
 implemented in SCALE3 ABSPACK scaling algorithm.
;
_exptl_crystal_colour colourless
_exptl_crystal_colour_primary colourless
_exptl_crystal_density_diffrn 1.236
_exptl_crystal_description prism
_exptl_crystal_F_000 728
_exptl_crystal_size_max 0.4
_exptl_crystal_size_mid 0.08
_exptl_crystal_size_min 0.08
_refine_diff_density_max 0.247
_refine_diff_density_min -0.290
_refine_diff_density_rms 0.058
_refine_ls_abs_structure_details
;
 Flack x determined using 1197 quotients [(I+)-(I-)]/[(I+)+(I-)]
 (Parsons and Flack (2004), Acta Cryst. A60, s61).
;
_refine_ls_abs_structure_Flack 0.03(11)
_refine_ls_extinction_method none
_refine_ls_goodness_of_fit_ref 0.879
_refine_ls_hydrogen_treatment constr
_refine_ls_matrix_type full
_refine_ls_number_parameters 213
_refine_ls_number_reflns 4098
_refine_ls_number_restraints 0
_refine_ls_restrained_S_all 0.879
_refine_ls_R_factor_all 0.0633
_refine_ls_R_factor_gt 0.0497
_refine_ls_shift/su_max 0.001
_refine_ls_shift/su_mean 0.000
_refine_ls_structure_factor_coef Fsqd
_refine_ls_weighting_details
;
 w=1/[\s^2^(Fo^2^)+(0.1000P)^2^]
 where P=(Fo^2^+2Fc^2^)/3
;
_refine_ls_weighting_scheme calc
_refine_ls_wR_factor_gt 0.1263
_refine_ls_wR_factor_ref 0.1379
_reflns_Friedel_coverage 0.648
_reflns_Friedel_fraction_full 0.965
_reflns_Friedel_fraction_max 0.770
_reflns_number_gt 3446
_reflns_number_total 4098
_reflns_threshold_expression 'I > 2\s(I)'
_cod_data_source_file ol5b02845_si_002.cif
_cod_data_source_block zydsy
_cod_database_code 1555416
_shelxl_version_number 2013-2
_shelx_space_group_comment
;
The symmetry employed for this shelxl refinement is uniquely defined
by the following loop, which should always be used as a source of
symmetry information in preference to the above space-group names.
They are only intended as comments.
;
_reflns_odcompleteness_completeness 99.63
_reflns_odcompleteness_iscentric 1
_reflns_odcompleteness_theta 26.32
_olex2_refinement_description
;
1. Fixed Uiso
 At 1.2 times of:
  All C(H) groups, All C(H,H) groups
 At 1.5 times of:
  All C(H,H,H) groups
2.a Ternary CH refined with riding coordinates:
 C5(H5), C11(H11)
2.b Secondary CH2 refined with riding coordinates:
 C12(H12A,H12B), C14(H14A,H14B), C15(H15A,H15B), C16(H16A,H16B), C20(H20A,H20B)
2.c Aromatic/amide H refined with riding coordinates:
 C8(H8)
2.d Idealised Me refined as rotating group:
 C10(H10A,H10B,H10C), C17(H17A,H17B,H17C), C19(H19A,H19B,H19C), C21(H21A,H21B,
 H21C), C22(H22A,H22B,H22C)
;
_olex2_submission_special_instructions 'No special instructions were received'

loop_
_space_group_symop_operation_xyz
'x, y, z'
'-x+1/2, -y, z+1/2'
'x+1/2, -y+1/2, -z'
'-x, y+1/2, -z+1/2'

loop_
_atom_site_label
_atom_site_type_symbol
_atom_site_fract_x
_atom_site_fract_y
_atom_site_fract_z
_atom_site_U_iso_or_equiv
_atom_site_adp_type
_atom_site_occupancy
_atom_site_site_symmetry_order
_atom_site_calc_flag
_atom_site_refinement_flags_posn
Si1 Si -0.14826(14) -0.83124(7) 1.12225(4) 0.0273(2) Uani 1 1 d .
O1 O -0.1903(3) -0.97112(18) 1.11010(10) 0.0252(5) Uani 1 1 d .
O2 O -0.3582(3) -1.19003(19) 1.21418(9) 0.0240(5) Uani 1 1 d .
O3 O -0.2352(4) -1.4927(2) 1.20722(12) 0.0320(6) Uani 1 1 d .
C4 C -0.2108(4) -1.3581(2) 1.12923(14) 0.0195(6) Uani 1 1 d .
C5 C -0.3153(4) -1.0401(3) 1.14434(14) 0.0202(6) Uani 1 1 d .
H5 H -0.4155 -0.9902 1.1590 0.024 Uiso 1 1 calc R
O6 O 0.0393(4) -1.4857(2) 1.16022(13) 0.0397(7) Uani 1 1 d .
C7 C -0.4600(4) -1.2251(3) 1.15959(14) 0.0192(6) Uani 1 1 d .
C8 C -0.1360(4) -1.2849(3) 1.08990(13) 0.0207(6) Uani 1 1 d .
H8 H -0.0122 -1.2909 1.0796 0.025 Uiso 1 1 calc R
C9 C -0.3991(4) -1.1421(2) 1.10681(13) 0.0190(6) Uani 1 1 d .
C10 C -0.5264(5) -1.4128(3) 1.09689(18) 0.0305(8) Uani 1 1 d .
H10A H -0.5211 -1.3673 1.0598 0.046 Uiso 1 1 calc GR
H10B H -0.6518 -1.4184 1.1106 0.046 Uiso 1 1 calc GR
H10C H -0.4792 -1.4894 1.0889 0.046 Uiso 1 1 calc GR
C11 C -0.5816(5) -1.1089(3) 1.07471(16) 0.0267(7) Uani 1 1 d .
H11 H -0.6176 -1.1753 1.0490 0.032 Uiso 1 1 calc R
C12 C -0.2301(5) -1.1008(3) 1.19921(14) 0.0223(7) Uani 1 1 d .
H12A H -0.1113 -1.1336 1.1886 0.027 Uiso 1 1 calc R
H12B H -0.2147 -1.0473 1.2335 0.027 Uiso 1 1 calc R
C13 C -0.1151(5) -1.4498(3) 1.16504(16) 0.0266(7) Uani 1 1 d .
C14 C -0.6684(4) -1.2020(3) 1.17021(17) 0.0281(7) Uani 1 1 d .
H14A H -0.7400 -1.2709 1.1604 0.034 Uiso 1 1 calc R
H14B H -0.6914 -1.1808 1.2128 0.034 Uiso 1 1 calc R
C15 C -0.7194(5) -1.1012(3) 1.12689(19) 0.0340(8) Uani 1 1 d .
H15A H -0.8440 -1.1101 1.1115 0.041 Uiso 1 1 calc R
H15B H -0.7095 -1.0270 1.1480 0.041 Uiso 1 1 calc R
C16 C -0.2535(5) -1.1913(3) 1.06189(14) 0.0226(7) Uani 1 1 d .
H16A H -0.3155 -1.2227 1.0259 0.027 Uiso 1 1 calc R
H16B H -0.1749 -1.1282 1.0481 0.027 Uiso 1 1 calc R
C17 C -0.5714(6) -1.0023(3) 1.03238(18) 0.0374(9) Uani 1 1 d .
H17A H -0.5547 -0.9334 1.0569 0.056 Uiso 1 1 calc GR
H17B H -0.6835 -0.9959 1.0092 0.056 Uiso 1 1 calc GR
H17C H -0.4696 -1.0107 1.0045 0.056 Uiso 1 1 calc GR
C18 C -0.4104(4) -1.3542(2) 1.14704(14) 0.0203(6) Uani 1 1 d .
C19 C -0.3656(6) -0.7479(3) 1.1300(2) 0.0418(10) Uani 1 1 d .
H19A H -0.4298 -0.7482 1.0913 0.063 Uiso 1 1 calc GR
H19B H -0.3383 -0.6691 1.1416 0.063 Uiso 1 1 calc GR
H19C H -0.4413 -0.7833 1.1611 0.063 Uiso 1 1 calc GR
C20 C -0.4087(5) -1.4295(3) 1.20647(17) 0.0303(8) Uani 1 1 d .
H20A H -0.4188 -1.3804 1.2427 0.036 Uiso 1 1 calc R
H20B H -0.5112 -1.4836 1.2063 0.036 Uiso 1 1 calc R
C21 C -0.0088(7) -0.8112(4) 1.1927(2) 0.0487(11) Uani 1 1 d .
H21A H -0.0772 -0.8375 1.2279 0.073 Uiso 1 1 calc GR
H21B H 0.0205 -0.7302 1.1975 0.073 Uiso 1 1 calc GR
H21C H 0.1028 -0.8554 1.1892 0.073 Uiso 1 1 calc GR
C22 C -0.0207(9) -0.7854(4) 1.0530(2) 0.0634(15) Uani 1 1 d .
H22A H 0.0922 -0.8284 1.0504 0.095 Uiso 1 1 calc GR
H22B H 0.0060 -0.7036 1.0557 0.095 Uiso 1 1 calc GR
H22C H -0.0939 -0.8002 1.0170 0.095 Uiso 1 1 calc GR

loop_
_atom_site_aniso_label
_atom_site_aniso_U_11
_atom_site_aniso_U_22
_atom_site_aniso_U_33
_atom_site_aniso_U_23
_atom_site_aniso_U_13
_atom_site_aniso_U_12
Si1 0.0349(5) 0.0180(4) 0.0291(5) 0.0034(4) -0.0053(4) -0.0028(4)
O1 0.0293(12) 0.0206(10) 0.0256(11) 0.0010(9) 0.0024(9) -0.0029(9)
O2 0.0292(12) 0.0267(11) 0.0161(10) -0.0007(8) 0.0007(9) -0.0079(10)
O3 0.0402(14) 0.0223(11) 0.0335(12) 0.0077(10) -0.0028(11) -0.0013(11)
C4 0.0198(14) 0.0177(13) 0.0209(15) -0.0018(11) -0.0017(12) 0.0012(11)
C5 0.0201(15) 0.0200(14) 0.0206(14) -0.0031(11) 0.0011(12) -0.0012(11)
O6 0.0334(14) 0.0352(13) 0.0507(17) 0.0052(13) -0.0069(13) 0.0109(12)
C7 0.0204(15) 0.0206(14) 0.0166(14) -0.0019(11) 0.0011(12) -0.0048(12)
C8 0.0184(14) 0.0238(14) 0.0200(14) -0.0057(12) 0.0025(13) 0.0032(12)
C9 0.0205(15) 0.0182(13) 0.0183(14) -0.0008(11) -0.0017(11) 0.0013(12)
C10 0.0281(18) 0.0228(15) 0.041(2) -0.0079(15) -0.0049(15) -0.0014(14)
C11 0.0272(17) 0.0227(15) 0.0303(17) -0.0036(13) -0.0124(14) 0.0023(14)
C12 0.0234(16) 0.0217(15) 0.0216(15) -0.0008(12) -0.0004(13) -0.0035(13)
C13 0.0307(18) 0.0207(14) 0.0286(16) -0.0007(12) -0.0054(15) -0.0014(14)
C14 0.0194(15) 0.0299(16) 0.0350(18) -0.0070(14) 0.0050(14) -0.0016(14)
C15 0.0213(16) 0.0279(17) 0.053(2) -0.0092(17) -0.0043(17) 0.0027(14)
C16 0.0315(17) 0.0206(14) 0.0156(14) 0.0007(11) 0.0037(13) 0.0036(14)
C17 0.044(2) 0.0312(17) 0.037(2) 0.0002(16) -0.0186(17) 0.0048(18)
C18 0.0212(15) 0.0176(13) 0.0222(14) -0.0011(11) 0.0020(12) -0.0032(12)
C19 0.049(2) 0.0252(16) 0.052(2) -0.0053(16) -0.012(2) 0.0077(17)
C20 0.0345(19) 0.0251(15) 0.0312(18) 0.0074(14) 0.0070(15) -0.0051(15)
C21 0.058(3) 0.034(2) 0.055(3) -0.0091(19) -0.030(2) 0.002(2)
C22 0.081(4) 0.045(2) 0.065(3) 0.018(2) 0.025(3) -0.008(3)

loop_
_atom_type_symbol
_atom_type_description
_atom_type_scat_dispersion_real
_atom_type_scat_dispersion_imag
_atom_type_scat_source
C C 0.0033 0.0016 'International Tables Vol C Tables 4.2.6.8 and 6.1.1.4'
H H 0.0000 0.0000 'International Tables Vol C Tables 4.2.6.8 and 6.1.1.4'
O O 0.0106 0.0060 'International Tables Vol C Tables 4.2.6.8 and 6.1.1.4'
Si Si 0.0817 0.0704 'International Tables Vol C Tables 4.2.6.8 and 6.1.1.4'

loop_
_geom_angle_atom_site_label_1
_geom_angle_atom_site_label_2
_geom_angle_atom_site_label_3
_geom_angle
O1 Si1 C19 110.95(16)
O1 Si1 C21 110.72(17)
O1 Si1 C22 103.94(19)
C21 Si1 C19 109.2(2)
C22 Si1 C19 110.8(2)
C22 Si1 C21 111.2(3)
C5 O1 Si1 125.30(19)
C12 O2 C7 110.3(2)
C13 O3 C20 111.7(2)
C8 C4 C13 126.8(3)
C8 C4 C18 123.2(3)
C13 C4 C18 109.9(3)
O1 C5 H5 108.6
O1 C5 C9 113.6(2)
O1 C5 C12 114.0(2)
C9 C5 H5 108.6
C12 C5 H5 108.6
C12 C5 C9 103.0(2)
O2 C7 C9 106.5(2)
O2 C7 C14 109.2(2)
O2 C7 C18 106.9(2)
C9 C7 C14 106.4(3)
C18 C7 C9 113.1(2)
C18 C7 C14 114.5(3)
C4 C8 H8 120.5
C4 C8 C16 119.0(3)
C16 C8 H8 120.5
C5 C9 C7 100.9(2)
C11 C9 C5 112.8(2)
C11 C9 C7 103.8(2)
C16 C9 C5 109.7(3)
C16 C9 C7 115.8(2)
C16 C9 C11 113.2(3)
H10A C10 H10B 109.5
H10A C10 H10C 109.5
H10B C10 H10C 109.5
C18 C10 H10A 109.5
C18 C10 H10B 109.5
C18 C10 H10C 109.5
C9 C11 H11 107.1
C15 C11 C9 104.3(3)
C15 C11 H11 107.1
C15 C11 C17 115.6(3)
C17 C11 C9 115.2(3)
C17 C11 H11 107.1
O2 C12 C5 104.1(2)
O2 C12 H12A 110.9
O2 C12 H12B 110.9
C5 C12 H12A 110.9
C5 C12 H12B 110.9
H12A C12 H12B 109.0
O3 C13 C4 108.0(3)
O6 C13 O3 122.4(3)
O6 C13 C4 129.6(3)
C7 C14 H14A 110.6
C7 C14 H14B 110.6
H14A C14 H14B 108.7
C15 C14 C7 105.8(3)
C15 C14 H14A 110.6
C15 C14 H14B 110.6
C11 C15 C14 104.7(3)
C11 C15 H15A 110.8
C11 C15 H15B 110.8
C14 C15 H15A 110.8
C14 C15 H15B 110.8
H15A C15 H15B 108.9
C8 C16 C9 113.4(2)
C8 C16 H16A 108.9
C8 C16 H16B 108.9
C9 C16 H16A 108.9
C9 C16 H16B 108.9
H16A C16 H16B 107.7
C11 C17 H17A 109.5
C11 C17 H17B 109.5
C11 C17 H17C 109.5
H17A C17 H17B 109.5
H17A C17 H17C 109.5
H17B C17 H17C 109.5
C4 C18 C7 107.3(2)
C4 C18 C10 109.7(3)
C4 C18 C20 100.9(2)
C7 C18 C20 112.9(3)
C10 C18 C7 114.6(3)
C10 C18 C20 110.4(3)
Si1 C19 H19A 109.5
Si1 C19 H19B 109.5
Si1 C19 H19C 109.5
H19A C19 H19B 109.5
H19A C19 H19C 109.5
H19B C19 H19C 109.5
O3 C20 C18 107.1(3)
O3 C20 H20A 110.3
O3 C20 H20B 110.3
C18 C20 H20A 110.3
C18 C20 H20B 110.3
H20A C20 H20B 108.5
Si1 C21 H21A 109.5
Si1 C21 H21B 109.5
Si1 C21 H21C 109.5
H21A C21 H21B 109.5
H21A C21 H21C 109.5
H21B C21 H21C 109.5
Si1 C22 H22A 109.5
Si1 C22 H22B 109.5
Si1 C22 H22C 109.5
H22A C22 H22B 109.5
H22A C22 H22C 109.5
H22B C22 H22C 109.5

loop_
_geom_bond_atom_site_label_1
_geom_bond_atom_site_label_2
_geom_bond_distance
Si1 O1 1.656(2)
Si1 C19 1.855(4)
Si1 C21 1.846(4)
Si1 C22 1.840(5)
O1 C5 1.415(4)
O2 C7 1.452(4)
O2 C12 1.422(4)
O3 C13 1.357(4)
O3 C20 1.455(4)
C4 C8 1.315(4)
C4 C13 1.481(4)
C4 C18 1.502(4)
C5 H5 0.9800
C5 C9 1.550(4)
C5 C12 1.511(4)
O6 C13 1.200(4)
C7 C9 1.553(4)
C7 C14 1.556(4)
C7 C18 1.549(4)
C8 H8 0.9300
C8 C16 1.500(4)
C9 C11 1.546(4)
C9 C16 1.545(4)
C10 H10A 0.9600
C10 H10B 0.9600
C10 H10C 0.9600
C10 C18 1.531(5)
C11 H11 0.9800
C11 C15 1.513(5)
C11 C17 1.531(5)
C12 H12A 0.9700
C12 H12B 0.9700
C14 H14A 0.9700
C14 H14B 0.9700
C14 C15 1.536(5)
C15 H15A 0.9700
C15 H15B 0.9700
C16 H16A 0.9700
C16 H16B 0.9700
C17 H17A 0.9600
C17 H17B 0.9600
C17 H17C 0.9600
C18 C20 1.551(5)
C19 H19A 0.9600
C19 H19B 0.9600
C19 H19C 0.9600
C20 H20A 0.9700
C20 H20B 0.9700
C21 H21A 0.9600
C21 H21B 0.9600
C21 H21C 0.9600
C22 H22A 0.9600
C22 H22B 0.9600
C22 H22C 0.9600

loop_
_geom_torsion_atom_site_label_1
_geom_torsion_atom_site_label_2
_geom_torsion_atom_site_label_3
_geom_torsion_atom_site_label_4
_geom_torsion
Si1 O1 C5 C9 151.5(2)
Si1 O1 C5 C12 -90.8(3)
O1 C5 C9 C7 158.4(2)
O1 C5 C9 C11 -91.5(3)
O1 C5 C9 C16 35.7(3)
O1 C5 C12 O2 -162.3(2)
O2 C7 C9 C5 -18.9(3)
O2 C7 C9 C11 -135.8(2)
O2 C7 C9 C16 99.5(3)
O2 C7 C14 C15 110.8(3)
O2 C7 C18 C4 -66.7(3)
O2 C7 C18 C10 171.2(3)
O2 C7 C18 C20 43.6(3)
C4 C8 C16 C9 35.9(4)
C4 C18 C20 O3 -15.4(3)
C5 C9 C11 C15 -72.3(3)
C5 C9 C11 C17 55.5(4)
C5 C9 C16 C8 88.1(3)
C7 O2 C12 C5 27.5(3)
C7 C9 C11 C15 36.0(3)
C7 C9 C11 C17 163.8(3)
C7 C9 C16 C8 -25.3(4)
C7 C14 C15 C11 26.3(3)
C7 C18 C20 O3 -129.6(3)
C8 C4 C13 O3 170.2(3)
C8 C4 C13 O6 -10.6(6)
C8 C4 C18 C7 -45.0(4)
C8 C4 C18 C10 80.1(4)
C8 C4 C18 C20 -163.4(3)
C9 C5 C12 O2 -38.8(3)
C9 C7 C14 C15 -3.8(3)
C9 C7 C18 C4 50.2(3)
C9 C7 C18 C10 -71.9(3)
C9 C7 C18 C20 160.5(3)
C9 C11 C15 C14 -38.9(3)
C10 C18 C20 O3 100.5(3)
C11 C9 C16 C8 -145.0(3)
C12 O2 C7 C9 -4.9(3)
C12 O2 C7 C14 -119.4(3)
C12 O2 C7 C18 116.2(3)
C12 C5 C9 C7 34.5(3)
C12 C5 C9 C11 144.6(3)
C12 C5 C9 C16 -88.1(3)
C13 O3 C20 C18 13.1(4)
C13 C4 C8 C16 -175.0(3)
C13 C4 C18 C7 131.6(3)
C13 C4 C18 C10 -103.3(3)
C13 C4 C18 C20 13.2(3)
C14 C7 C9 C5 97.5(3)
C14 C7 C9 C11 -19.4(3)
C14 C7 C9 C16 -144.2(3)
C14 C7 C18 C4 172.2(3)
C14 C7 C18 C10 50.1(4)
C14 C7 C18 C20 -77.5(3)
C16 C9 C11 C15 162.3(3)
C16 C9 C11 C17 -69.9(3)
C17 C11 C15 C14 -166.3(3)
C18 C4 C8 C16 1.0(4)
C18 C4 C13 O3 -6.3(3)
C18 C4 C13 O6 173.0(3)
C18 C7 C9 C5 -135.9(3)
C18 C7 C9 C11 107.1(3)
C18 C7 C9 C16 -17.6(4)
C18 C7 C14 C15 -129.5(3)
C19 Si1 O1 C5 -47.8(3)
C20 O3 C13 C4 -4.5(4)
C20 O3 C13 O6 176.2(3)
C21 Si1 O1 C5 73.6(3)
C22 Si1 O1 C5 -166.9(3)
